data_7057401
loop_
_publ_author_name
'Chu, Xiao-Ya'
'Wang, Wen-Min'
'Nie, Yao-Yao'
'Cui, Jian-Zhong'
'Gao, Hong-Ling'

_publ_section_title
;
 Regulating the luminescent and magnetic properties of rare-earth
 complexes with \b-diketonate coligands
;
_journal_issue 14
_journal_name_full 'New Journal of Chemistry'
_journal_page_first 11417
_journal_paper_doi 10.1039/C8NJ01355A
_journal_volume 42
_journal_year 2018
_chemical_formula_moiety 'C32 H40 N6 O12 Yb2'
_chemical_formula_sum 'C32 H40 N6 O12 Yb2'
_chemical_formula_weight 1046.78
_space_group_crystal_system triclinic
_space_group_IT_number 2
_space_group_name_Hall '-P 1'
_space_group_name_H-M_alt 'P -1'
_symmetry_space_group_name_Hall '-P 1'
_symmetry_space_group_name_H-M 'P -1'
_atom_sites_solution_hydrogens mixed
_atom_sites_solution_primary direct
_audit_creation_date 2018-04-24
_audit_creation_method
;
Olex2 1.2
(compiled 2018.04.18 svn.r3501 for OlexSys, GUI svn.r5488)
;
_audit_update_record
;
2018-04-30 deposited with the CCDC.
2018-05-08 downloaded from the CCDC.
;
_cell_angle_alpha 101.692(2)
_cell_angle_beta 111.471(2)
_cell_angle_gamma 99.058(3)
_cell_formula_units_Z 1
_cell_length_a 8.8093(19)
_cell_length_b 10.5348(19)
_cell_length_c 11.064(2)
_cell_measurement_reflns_used 3498
_cell_measurement_temperature 113(2)
_cell_measurement_theta_max 27.5
_cell_measurement_theta_min 3.2
_cell_volume 905.0(3)
_computing_cell_refinement 'CrystalClear-SM Expert 2.1 b42'
_computing_data_collection 'CrystalClear-SM Expert 2.1 b42 (Rigaku, 2015)'
_computing_data_reduction 'CrystalClear-SM Expert 2.1 b42'
_computing_molecular_graphics 'Olex2 (Dolomanov et al., 2009)'
_computing_publication_material 'Olex2 (Dolomanov et al., 2009)'
_computing_structure_refinement 'ShelXL (Sheldrick, 2015)'
_computing_structure_solution 'ShelXS (Sheldrick, 2008)'
_diffrn_ambient_temperature 113.15
_diffrn_detector_area_resol_mean 5.814
_diffrn_measured_fraction_theta_full 0.992
_diffrn_measured_fraction_theta_max 0.978
_diffrn_measurement_device_type 'Bruker P4'
_diffrn_measurement_method '\w scans'
_diffrn_radiation_monochromator graphite
_diffrn_radiation_type MoK\a
_diffrn_radiation_wavelength 0.71073
_diffrn_reflns_av_R_equivalents 0.0254
_diffrn_reflns_av_unetI/netI 0.0233
_diffrn_reflns_Laue_measured_fraction_full 0.992
_diffrn_reflns_Laue_measured_fraction_max 0.978
_diffrn_reflns_limit_h_max 11
_diffrn_reflns_limit_h_min -11
_diffrn_reflns_limit_k_max 13
_diffrn_reflns_limit_k_min -13
_diffrn_reflns_limit_l_max 14
_diffrn_reflns_limit_l_min -14
_diffrn_reflns_number 11746
_diffrn_reflns_point_group_measured_fraction_full 0.992
_diffrn_reflns_point_group_measured_fraction_max 0.978
_diffrn_reflns_theta_full 25.242
_diffrn_reflns_theta_max 27.572
_diffrn_reflns_theta_min 3.222
_exptl_absorpt_coefficient_mu 5.205
_exptl_absorpt_correction_T_max 0.5740
_exptl_absorpt_correction_T_min 0.4225
_exptl_absorpt_correction_type multi-scan
_exptl_absorpt_process_details 'REQAB (Rigaku, 1998)'
_exptl_crystal_colour Colorless
_exptl_crystal_density_diffrn 1.921
_exptl_crystal_density_method "'not measured'"
_exptl_crystal_description Prism
_exptl_crystal_F_000 510
_exptl_crystal_size_max 0.2
_exptl_crystal_size_mid 0.18
_exptl_crystal_size_min 0.12
_refine_diff_density_max 0.669
_refine_diff_density_min -0.524
_refine_diff_density_rms 0.083
_refine_ls_extinction_method none
_refine_ls_goodness_of_fit_ref 1.020
_refine_ls_hydrogen_treatment mixed
_refine_ls_matrix_type full
_refine_ls_number_parameters 243
_refine_ls_number_reflns 4105
_refine_ls_number_restraints 1
_refine_ls_restrained_S_all 1.020
_refine_ls_R_factor_all 0.0149
_refine_ls_R_factor_gt 0.0142
_refine_ls_shift/su_max 0.002
_refine_ls_shift/su_mean 0.000
_refine_ls_structure_factor_coef Fsqd
_refine_ls_weighting_details 'w=1/[\s^2^(Fo^2^)+(0.0195P)^2^+0.3455P] where P=(Fo^2^+2Fc^2^)/3'
_refine_ls_weighting_scheme calc
_refine_ls_wR_factor_gt 0.0370
_refine_ls_wR_factor_ref 0.0373
_reflns_Friedel_coverage 0.000
_reflns_number_gt 3953
_reflns_number_total 4105
_reflns_threshold_expression 'I > 2\s(I)'
_cod_data_source_file c8nj01355a2.cif
_cod_data_source_block 11
_cod_depositor_comments 'Adding full bibliography for 7057395--7057405.cif.'
_cod_database_code 7057401
_shelx_shelxl_version_number 2017/1
_shelx_space_group_comment
;
The symmetry employed for this shelxl refinement is uniquely defined
by the following loop, which should always be used as a source of
symmetry information in preference to the above space-group names.
They are only intended as comments.
;
_shelx_estimated_absorpt_t_max 0.574
_shelx_estimated_absorpt_t_min 0.423
_olex2_refinement_description
;
1. Fixed Uiso
 At 1.2 times of:
  All C(H) groups, H6 of O6
 At 1.5 times of:
  All C(H,H,H) groups, H3 of O3
2. Restrained distances
 O6-H6
 0.85 with sigma of 0.01
3.a Aromatic/amide H refined with riding coordinates:
 C2(H2), C3(H3A), C4(H4), C5(H5), C7(H7), C13(H13)
3.b Idealised Me refined as rotating group:
 C10(H10A,H10B,H10C), C11(H11A,H11B,H11C), C15(H15A,H15B,H15C), C16(H16A,H16B,
 H16C)
3.c Idealised tetrahedral OH refined as rotating group:
 O3(H3)
;
_olex2_submission_special_instructions 'No special instructions were received'

loop_
_space_group_symop_operation_xyz
'x, y, z'
'-x, -y, -z'

loop_
_atom_site_label
_atom_site_type_symbol
_atom_site_fract_x
_atom_site_fract_y
_atom_site_fract_z
_atom_site_U_iso_or_equiv
_atom_site_adp_type
_atom_site_occupancy
_atom_site_site_symmetry_order
_atom_site_calc_flag
_atom_site_refinement_flags_posn
Yb1 Yb 0.99442(2) 0.11517(2) 0.15580(2) 0.01282(3) Uani 1 1 d .
O1 O 0.90364(19) 0.27656(15) 0.23956(16) 0.0192(3) Uani 1 1 d .
O2 O 0.85337(17) -0.07221(14) -0.03062(14) 0.0140(3) Uani 1 1 d .
O3 O 0.8000(2) -0.44069(16) -0.22972(18) 0.0266(4) Uani 1 1 d .
H3 H 0.869849 -0.437494 -0.264941 0.040 Uiso 1 1 calc GR
O4 O 1.1762(2) 0.19021(16) 0.38155(15) 0.0212(3) Uani 1 1 d .
O5 O 1.0701(2) -0.06698(16) 0.22293(15) 0.0205(3) Uani 1 1 d .
O6 O 0.8348(2) 0.18379(16) -0.03519(16) 0.0220(3) Uani 1 1 d D
H6 H 0.861(4) 0.153(3) -0.099(2) 0.026 Uiso 1 1 d DR
N1 N 0.7267(2) 0.00050(17) 0.13789(17) 0.0151(3) Uani 1 1 d .
N2 N 0.6668(2) -0.13709(17) 0.06160(18) 0.0161(3) Uani 1 1 d .
N3 N 0.8118(2) -0.31189(18) -0.15862(18) 0.0177(4) Uani 1 1 d .
C1 C 0.7931(3) 0.2880(2) 0.2924(2) 0.0172(4) Uani 1 1 d .
C2 C 0.8042(3) 0.4150(2) 0.3728(2) 0.0207(4) Uani 1 1 d .
H2 H 0.890191 0.490037 0.386084 0.025 Uiso 1 1 calc R
C3 C 0.6931(3) 0.4325(2) 0.4325(2) 0.0241(5) Uani 1 1 d .
H3A H 0.705656 0.518593 0.487820 0.029 Uiso 1 1 calc R
C4 C 0.5632(3) 0.3260(3) 0.4127(2) 0.0254(5) Uani 1 1 d .
H4 H 0.487202 0.338568 0.454052 0.030 Uiso 1 1 calc R
C5 C 0.5462(3) 0.2013(2) 0.3319(2) 0.0217(4) Uani 1 1 d .
H5 H 0.456029 0.128830 0.316790 0.026 Uiso 1 1 calc R
C6 C 0.6592(3) 0.1786(2) 0.2711(2) 0.0170(4) Uani 1 1 d .
C7 C 0.6264(3) 0.0434(2) 0.1879(2) 0.0173(4) Uani 1 1 d .
H7 H 0.523713 -0.018186 0.168762 0.021 Uiso 1 1 calc R
C8 C 0.7450(3) -0.1615(2) -0.0166(2) 0.0144(4) Uani 1 1 d .
C9 C 0.7159(3) -0.3030(2) -0.0950(2) 0.0159(4) Uani 1 1 d .
C10 C 0.5951(3) -0.4156(2) -0.0907(2) 0.0229(5) Uani 1 1 d .
H10A H 0.584554 -0.498059 -0.156311 0.034 Uiso 1 1 calc GR
H10B H 0.484702 -0.395659 -0.113302 0.034 Uiso 1 1 calc GR
H10C H 0.636441 -0.427322 0.000454 0.034 Uiso 1 1 calc GR
C11 C 1.3116(4) 0.2299(3) 0.6199(3) 0.0403(7) Uani 1 1 d .
H11A H 1.430483 0.259217 0.636592 0.060 Uiso 1 1 calc GR
H11B H 1.302050 0.182001 0.685083 0.060 Uiso 1 1 calc GR
H11C H 1.265441 0.308237 0.630152 0.060 Uiso 1 1 calc GR
C12 C 1.2139(3) 0.1377(3) 0.4777(2) 0.0248(5) Uani 1 1 d .
C13 C 1.1757(3) -0.0011(3) 0.4606(2) 0.0291(5) Uani 1 1 d .
H13 H 1.196360 -0.031307 0.539093 0.035 Uiso 1 1 calc R
C14 C 1.1100(3) -0.0959(2) 0.3366(2) 0.0231(5) Uani 1 1 d .
C15 C 1.0851(4) -0.2429(3) 0.3284(3) 0.0371(6) Uani 1 1 d .
H15A H 0.971311 -0.292190 0.261296 0.056 Uiso 1 1 calc GR
H15B H 1.099182 -0.254846 0.417165 0.056 Uiso 1 1 calc GR
H15C H 1.168539 -0.277288 0.301533 0.056 Uiso 1 1 calc GR
C16 C 0.7815(4) 0.3037(3) -0.0445(3) 0.0310(6) Uani 1 1 d .
H16A H 0.738415 0.329422 0.024488 0.047 Uiso 1 1 calc GR
H16B H 0.692195 0.288500 -0.134563 0.047 Uiso 1 1 calc GR
H16C H 0.877384 0.375554 -0.029647 0.047 Uiso 1 1 calc GR

loop_
_atom_site_aniso_label
_atom_site_aniso_U_11
_atom_site_aniso_U_22
_atom_site_aniso_U_33
_atom_site_aniso_U_23
_atom_site_aniso_U_13
_atom_site_aniso_U_12
Yb1 0.01417(5) 0.01323(5) 0.01456(5) 0.00539(3) 0.00836(4) 0.00506(3)
O1 0.0201(7) 0.0180(7) 0.0246(8) 0.0046(6) 0.0145(6) 0.0069(6)
O2 0.0160(7) 0.0136(7) 0.0153(7) 0.0053(5) 0.0091(6) 0.0036(5)
O3 0.0406(10) 0.0146(8) 0.0316(9) 0.0035(7) 0.0231(8) 0.0095(7)
O4 0.0252(8) 0.0203(8) 0.0180(7) 0.0078(6) 0.0078(6) 0.0052(6)
O5 0.0274(8) 0.0201(8) 0.0177(7) 0.0087(6) 0.0097(6) 0.0106(7)
O6 0.0297(8) 0.0233(8) 0.0210(8) 0.0106(6) 0.0125(7) 0.0175(7)
N1 0.0181(8) 0.0140(8) 0.0173(8) 0.0064(7) 0.0097(7) 0.0061(7)
N2 0.0177(8) 0.0144(8) 0.0191(8) 0.0062(7) 0.0100(7) 0.0042(7)
N3 0.0244(9) 0.0129(8) 0.0188(8) 0.0047(7) 0.0111(7) 0.0073(7)
C1 0.0166(9) 0.0215(11) 0.0161(9) 0.0062(8) 0.0073(8) 0.0093(8)
C2 0.0223(10) 0.0196(11) 0.0206(10) 0.0039(8) 0.0095(9) 0.0076(9)
C3 0.0288(12) 0.0257(12) 0.0203(10) 0.0046(9) 0.0110(9) 0.0139(10)
C4 0.0272(12) 0.0323(13) 0.0248(11) 0.0076(10) 0.0168(10) 0.0149(10)
C5 0.0198(10) 0.0274(12) 0.0210(10) 0.0072(9) 0.0108(9) 0.0085(9)
C6 0.0169(9) 0.0219(11) 0.0156(9) 0.0066(8) 0.0077(8) 0.0097(8)
C7 0.0169(9) 0.0205(10) 0.0182(10) 0.0091(8) 0.0086(8) 0.0064(8)
C8 0.0151(9) 0.0141(9) 0.0150(9) 0.0068(8) 0.0055(8) 0.0043(7)
C9 0.0188(10) 0.0142(10) 0.0175(9) 0.0081(8) 0.0082(8) 0.0051(8)
C10 0.0271(11) 0.0154(10) 0.0301(12) 0.0078(9) 0.0168(10) 0.0019(9)
C11 0.0596(19) 0.0307(14) 0.0200(12) 0.0047(11) 0.0088(12) 0.0046(13)
C12 0.0282(12) 0.0283(12) 0.0181(10) 0.0081(9) 0.0093(9) 0.0063(10)
C13 0.0428(14) 0.0267(12) 0.0201(11) 0.0132(10) 0.0121(10) 0.0080(11)
C14 0.0259(11) 0.0248(12) 0.0232(11) 0.0126(9) 0.0109(9) 0.0095(9)
C15 0.0560(18) 0.0248(13) 0.0286(13) 0.0133(11) 0.0125(13) 0.0099(12)
C16 0.0416(15) 0.0287(13) 0.0307(13) 0.0149(11) 0.0139(11) 0.0246(12)

loop_
_atom_type_symbol
_atom_type_description
_atom_type_scat_dispersion_real
_atom_type_scat_dispersion_imag
_atom_type_scat_source
C C 0.0033 0.0016 'International Tables Vol C Tables 4.2.6.8 and 6.1.1.4'
H H 0.0000 0.0000 'International Tables Vol C Tables 4.2.6.8 and 6.1.1.4'
N N 0.0061 0.0033 'International Tables Vol C Tables 4.2.6.8 and 6.1.1.4'
O O 0.0106 0.0060 'International Tables Vol C Tables 4.2.6.8 and 6.1.1.4'
Yb Yb -0.3850 5.5486 'International Tables Vol C Tables 4.2.6.8 and 6.1.1.4'

loop_
_geom_angle_atom_site_label_1
_geom_angle_atom_site_label_2
_geom_angle_atom_site_label_3
_geom_angle
_geom_angle_site_symmetry_1
_geom_angle_site_symmetry_3
O1 Yb1 Yb1 148.80(4) . 2_755
O1 Yb1 O2 140.67(5) . 2_755
O1 Yb1 O2 130.69(5) . .
O1 Yb1 O4 75.78(6) . .
O1 Yb1 O5 133.34(6) . .
O1 Yb1 O6 75.37(6) . .
O1 Yb1 N1 77.05(6) . .
O1 Yb1 N3 78.96(6) . 2_755
O1 Yb1 C8 119.83(6) . .
O2 Yb1 Yb1 33.95(4) 2_755 2_755
O2 Yb1 Yb1 33.31(3) . 2_755
O2 Yb1 O2 67.26(6) 2_755 .
O2 Yb1 O4 108.71(6) 2_755 .
O2 Yb1 O5 82.47(5) 2_755 .
O2 Yb1 O6 81.65(5) 2_755 .
O2 Yb1 O6 70.92(5) . .
O2 Yb1 N1 132.75(5) 2_755 .
O2 Yb1 N1 65.56(5) . .
O2 Yb1 N3 123.62(5) . 2_755
O2 Yb1 N3 64.37(5) 2_755 2_755
O2 Yb1 C8 22.51(5) . .
O2 Yb1 C8 87.55(5) 2_755 .
O4 Yb1 Yb1 133.34(4) . 2_755
O4 Yb1 O2 144.90(5) . .
O4 Yb1 O6 144.18(6) . .
O4 Yb1 N1 108.11(6) . .
O4 Yb1 N3 78.97(6) . 2_755
O4 Yb1 C8 130.84(5) . .
O5 Yb1 Yb1 75.00(4) . 2_755
O5 Yb1 O2 72.64(5) . .
O5 Yb1 O4 72.27(6) . .
O5 Yb1 O6 143.49(6) . .
O5 Yb1 N1 81.57(6) . .
O5 Yb1 N3 125.59(6) . 2_755
O5 Yb1 C8 64.15(6) . .
O6 Yb1 Yb1 73.48(4) . 2_755
O6 Yb1 N3 75.06(6) . 2_755
O6 Yb1 C8 82.51(6) . .
N1 Yb1 Yb1 98.84(4) . 2_755
N1 Yb1 O6 85.50(6) . .
N1 Yb1 N3 152.24(6) . 2_755
N1 Yb1 C8 45.63(6) . .
N3 Yb1 Yb1 94.46(4) 2_755 2_755
N3 Yb1 C8 145.98(6) 2_755 .
C8 Yb1 Yb1 54.21(4) . 2_755
C1 O1 Yb1 136.68(14) . .
Yb1 O2 Yb1 112.74(6) 2_755 .
C8 O2 Yb1 114.57(12) . .
C8 O2 Yb1 125.89(12) . 2_755
N3 O3 H3 109.5 . .
C12 O4 Yb1 134.51(15) . .
C14 O5 Yb1 132.97(15) . .
Yb1 O6 H6 107(2) . .
C16 O6 Yb1 131.57(14) . .
C16 O6 H6 113(2) . .
N2 N1 Yb1 115.95(12) . .
C7 N1 Yb1 130.16(14) . .
C7 N1 N2 113.89(17) . .
C8 N2 N1 109.67(16) . .
O3 N3 Yb1 121.49(13) . 2_755
C9 N3 Yb1 122.64(14) . 2_755
C9 N3 O3 115.87(18) . .
O1 C1 C2 119.1(2) . .
O1 C1 C6 123.21(19) . .
C2 C1 C6 117.67(19) . .
C1 C2 H2 119.2 . .
C3 C2 C1 121.6(2) . .
C3 C2 H2 119.2 . .
C2 C3 H3A 119.6 . .
C2 C3 C4 120.9(2) . .
C4 C3 H3A 119.6 . .
C3 C4 H4 120.5 . .
C5 C4 C3 119.0(2) . .
C5 C4 H4 120.5 . .
C4 C5 H5 119.0 . .
C4 C5 C6 121.9(2) . .
C6 C5 H5 119.0 . .
C1 C6 C7 124.74(18) . .
C5 C6 C1 118.9(2) . .
C5 C6 C7 116.3(2) . .
N1 C7 C6 124.74(19) . .
N1 C7 H7 117.6 . .
C6 C7 H7 117.6 . .
O2 C8 Yb1 42.92(9) . .
O2 C8 C9 115.62(17) . .
N2 C8 Yb1 85.90(12) . .
N2 C8 O2 125.44(19) . .
N2 C8 C9 118.91(18) . .
C9 C8 Yb1 148.78(14) . .
N3 C9 C8 111.40(18) . .
N3 C9 C10 126.6(2) . .
C10 C9 C8 121.98(18) . .
C9 C10 H10A 109.5 . .
C9 C10 H10B 109.5 . .
C9 C10 H10C 109.5 . .
H10A C10 H10B 109.5 . .
H10A C10 H10C 109.5 . .
H10B C10 H10C 109.5 . .
H11A C11 H11B 109.5 . .
H11A C11 H11C 109.5 . .
H11B C11 H11C 109.5 . .
C12 C11 H11A 109.5 . .
C12 C11 H11B 109.5 . .
C12 C11 H11C 109.5 . .
O4 C12 C11 117.8(2) . .
O4 C12 C13 124.1(2) . .
C13 C12 C11 118.1(2) . .
C12 C13 H13 118.1 . .
C14 C13 C12 123.7(2) . .
C14 C13 H13 118.1 . .
O5 C14 C13 123.7(2) . .
O5 C14 C15 116.1(2) . .
C13 C14 C15 120.1(2) . .
C14 C15 H15A 109.5 . .
C14 C15 H15B 109.5 . .
C14 C15 H15C 109.5 . .
H15A C15 H15B 109.5 . .
H15A C15 H15C 109.5 . .
H15B C15 H15C 109.5 . .
O6 C16 H16A 109.5 . .
O6 C16 H16B 109.5 . .
O6 C16 H16C 109.5 . .
H16A C16 H16B 109.5 . .
H16A C16 H16C 109.5 . .
H16B C16 H16C 109.5 . .

loop_
_geom_bond_atom_site_label_1
_geom_bond_atom_site_label_2
_geom_bond_distance
_geom_bond_site_symmetry_2
Yb1 Yb1 3.8362(6) 2_755
Yb1 O1 2.1728(15) .
Yb1 O2 2.2842(14) 2_755
Yb1 O2 2.3230(14) .
Yb1 O4 2.3023(16) .
Yb1 O5 2.3013(16) .
Yb1 O6 2.3937(16) .
Yb1 N1 2.3928(18) .
Yb1 N3 2.4557(18) 2_755
Yb1 C8 3.102(2) .
O1 C1 1.315(2) .
O2 C8 1.306(2) .
O3 H3 0.8400 .
O3 N3 1.391(2) .
O4 C12 1.259(3) .
O5 C14 1.290(3) .
O6 H6 0.840(10) .
O6 C16 1.424(3) .
N1 N2 1.425(2) .
N1 C7 1.294(3) .
N2 C8 1.300(3) .
N3 C9 1.286(3) .
C1 C2 1.415(3) .
C1 C6 1.426(3) .
C2 H2 0.9500 .
C2 C3 1.382(3) .
C3 H3A 0.9500 .
C3 C4 1.389(4) .
C4 H4 0.9500 .
C4 C5 1.382(3) .
C5 H5 0.9500 .
C5 C6 1.415(3) .
C6 C7 1.450(3) .
C7 H7 0.9500 .
C8 C9 1.494(3) .
C9 C10 1.484(3) .
C10 H10A 0.9800 .
C10 H10B 0.9800 .
C10 H10C 0.9800 .
C11 H11A 0.9800 .
C11 H11B 0.9800 .
C11 H11C 0.9800 .
C11 C12 1.511(3) .
C12 C13 1.405(4) .
C13 H13 0.9500 .
C13 C14 1.377(3) .
C14 C15 1.510(3) .
C15 H15A 0.9800 .
C15 H15B 0.9800 .
C15 H15C 0.9800 .
C16 H16A 0.9800 .
C16 H16B 0.9800 .
C16 H16C 0.9800 .

loop_
_geom_hbond_atom_site_label_D
_geom_hbond_atom_site_label_H
_geom_hbond_atom_site_label_A
_geom_hbond_distance_DH
_geom_hbond_distance_HA
_geom_hbond_distance_DA
_geom_hbond_angle_DHA
_geom_hbond_site_symmetry_A
_geom_hbond_publ_flag
O3 H3 O1 0.84 2.29 2.946(2) 134.6 2_755 yes
O6 H6 O5 0.840(10) 1.831(11) 2.664(2) 171(3) 2_755 yes

loop_
_geom_torsion_atom_site_label_1
_geom_torsion_atom_site_label_2
_geom_torsion_atom_site_label_3
_geom_torsion_atom_site_label_4
_geom_torsion
_geom_torsion_site_symmetry_1
Yb1 O1 C1 C2 161.09(16) .
Yb1 O1 C1 C6 -20.0(3) .
Yb1 O2 C8 Yb1 148.81(18) 2_755
Yb1 O2 C8 N2 26.6(3) .
Yb1 O2 C8 N2 175.39(15) 2_755
Yb1 O2 C8 C9 -2.5(2) 2_755
Yb1 O2 C8 C9 -151.29(14) .
Yb1 O4 C12 C11 -166.32(19) .
Yb1 O4 C12 C13 15.8(4) .
Yb1 O5 C14 C13 -25.0(4) .
Yb1 O5 C14 C15 156.48(18) .
Yb1 N1 N2 C8 -19.5(2) .
Yb1 N1 C7 C6 -0.4(3) .
Yb1 N3 C9 C8 -2.7(2) 2_755
Yb1 N3 C9 C10 179.98(17) 2_755
Yb1 C8 C9 N3 -35.9(3) .
Yb1 C8 C9 C10 141.5(2) .
O1 C1 C2 C3 -179.0(2) .
O1 C1 C6 C5 -179.7(2) .
O1 C1 C6 C7 -1.1(3) .
O2 C8 C9 N3 3.2(3) .
O2 C8 C9 C10 -179.36(19) .
O3 N3 C9 C8 177.09(17) .
O3 N3 C9 C10 -0.2(3) .
O4 C12 C13 C14 7.7(4) .
N1 N2 C8 Yb1 13.39(14) .
N1 N2 C8 O2 -4.4(3) .
N1 N2 C8 C9 173.41(17) .
N2 N1 C7 C6 178.94(19) .
N2 C8 C9 N3 -174.80(19) .
N2 C8 C9 C10 2.6(3) .
C1 C2 C3 C4 -1.6(4) .
C1 C6 C7 N1 10.0(3) .
C2 C1 C6 C5 -0.8(3) .
C2 C1 C6 C7 177.8(2) .
C2 C3 C4 C5 -0.1(4) .
C3 C4 C5 C6 1.3(4) .
C4 C5 C6 C1 -0.9(3) .
C4 C5 C6 C7 -179.6(2) .
C5 C6 C7 N1 -171.4(2) .
C6 C1 C2 C3 2.0(3) .
C7 N1 N2 C8 161.12(18) .
C11 C12 C13 C14 -170.1(3) .
C12 C13 C14 O5 -3.1(4) .
C12 C13 C14 C15 175.4(3) .
